data_1011012
loop_
_publ_author_name
'Buerger, M J'

_publ_section_title
;
The Symmetry and Crystal Structure of Manganite, Mn (O H) O
;
_journal_coden_ASTM ZEKGAX
_journal_name_full
;
Zeitschrift fuer Kristallographie, Kristallgeometrie, Kristallphysik,
Kristallchemie (-144,1977)
;
_journal_page_first 163
_journal_page_last 174
_journal_volume 95
_journal_year 1936
_chemical_compound_source 'from Ilfeld, Harz Mts., Germany'
_chemical_formula_structural 'Mn (O H) O'
_chemical_formula_sum 'H Mn O2'
_chemical_name_mineral Manganite
_chemical_name_systematic 'Manganese(III) hydroxide oxide'
_space_group_crystal_system monoclinic
_space_group_IT_number 14
_space_group_name_Hall '-P 2ybc (x+1/2*z,y,1/2*z)'
_space_group_name_H-M_alt 'B 1 21/d 1'
_cell_angle_alpha 90
_cell_angle_beta 90.(0)
_cell_angle_gamma 90
_cell_formula_units_Z 8
_cell_length_a 8.86
_cell_length_b 5.24
_cell_length_c 5.7
_cell_volume 264.6
_exptl_crystal_density_meas 4.33
_cod_depositor_comments
;
 Updating space group information.

 2018-06-13,
 Antanas Vaitkus
;
_cod_database_code 1011012

loop_
_space_group_symop_id
_space_group_symop_operation_xyz
1 x,y,z
2 -x,-y,-z
3 1/4-x,1/2+y,1/4-z
4 3/4+x,1/2-y,3/4+z
5 1/2+x,y,1/2+z
6 1/2-x,-y,1/2-z
7 3/4-x,1/2+y,3/4-z
8 1/4+x,1/2-y,1/4+z

loop_
_atom_site_label
_atom_site_type_symbol
_atom_site_symmetry_multiplicity
_atom_site_Wyckoff_symbol
_atom_site_fract_x
_atom_site_fract_y
_atom_site_fract_z
_atom_site_occupancy
_atom_site_attached_hydrogens
_atom_site_calc_flag
Mn1 Mn3+ 8 e 0. 0. 0.258 1. 0 d
O1 O2- 8 e 0.119 0.122 0. 1. 0 d
O2 O2- 8 e 0.119 0.122 0.5 1. 0 d
H1 H1+ 8 ? -1. -1. -1. 1. 0 dum

loop_
_atom_type_symbol
_atom_type_oxidation_number
Mn3+ 3.000
O2- -2.000
H1+ 1.000
